data_4108610
loop_
_publ_author_name
'Viktoria H. Gessner'
'Carsten Strohmann'

_publ_contact_author_address
;
Institut fuer Anorganische Chemie
Universitaet Wuerzburg
Am Hubland
97074 Wuerzburg
Germany
;
_publ_contact_author_email mail@carsten-strohmann.de
_publ_contact_author_fax '0049 931 888 4605'
_publ_contact_author_name 'Carsten Strohmann'
_publ_contact_author_phone '0049 931 888 4613'
_publ_section_title
;
 Lithiation of TMEDA and its Higher Homologous TEEDA: Understanding
 Observed \a- and \b-Deprotonation
;
_journal_name_full 'Journal of the American Chemical Society'
_journal_page_first 14412
_journal_page_last 14413
_journal_paper_doi 10.1021/ja8058205
_journal_volume 130
_journal_year 2008
_chemical_formula_sum 'C24 H60 Li4 N8'
_chemical_formula_weight 488.56
_chemical_name_systematic
;
 ?
;
_space_group_IT_number 88
_symmetry_cell_setting tetragonal
_symmetry_space_group_name_Hall '-I 4ad'
_symmetry_space_group_name_H-M 'I 41/a :2'
_atom_sites_solution_hydrogens geom
_atom_sites_solution_primary direct
_atom_sites_solution_secondary difmap
_audit_creation_date 2007-04-19T21:31:30-00:00
_audit_creation_method 'WinGX routine CIF_UPDATE'
_cell_angle_alpha 90
_cell_angle_beta 90
_cell_angle_gamma 90
_cell_formula_units_Z 4
_cell_length_a 19.851(6)
_cell_length_b 19.851
_cell_length_c 8.639(3)
_cell_measurement_temperature 173(2)
_cell_volume 3404.3(16)
_computing_cell_refinement 'SAINTPLUS 6.02 (Bruker AXS, 1999)'
_computing_data_collection 'SMART 5.622 (Bruker AXS, 2001)'
_computing_data_reduction 'SAINTPLUS 6.02 (Bruker AXS, 1999)'
_computing_molecular_graphics 'Ortep-3 V1.073 (Farrugia, 2001)'
_computing_publication_material 'SHELXL-97 (Sheldrick, 1997)'
_computing_structure_refinement 'SHELXL-97 (Sheldrick, 1997)'
_computing_structure_solution 'SHELXS-90 (Sheldrick, 1990)'
_diffrn_ambient_temperature 173(2)
_diffrn_measured_fraction_theta_full 1
_diffrn_measured_fraction_theta_max 1
_diffrn_measurement_device_type 'Bruker APEX-CCD'
_diffrn_measurement_method omega-scans
_diffrn_radiation_monochromator graphite
_diffrn_radiation_type MoK\a
_diffrn_radiation_wavelength 0.71073
_diffrn_reflns_av_R_equivalents 0.037
_diffrn_reflns_av_unetI/netI 0.0278
_diffrn_reflns_limit_h_max 17
_diffrn_reflns_limit_h_min -24
_diffrn_reflns_limit_k_max 24
_diffrn_reflns_limit_k_min -24
_diffrn_reflns_limit_l_max 10
_diffrn_reflns_limit_l_min -10
_diffrn_reflns_number 10570
_diffrn_reflns_theta_full 25.99
_diffrn_reflns_theta_max 25.99
_diffrn_reflns_theta_min 2.05
_exptl_absorpt_coefficient_mu 0.056
_exptl_absorpt_correction_type none
_exptl_crystal_density_diffrn 0.953
_exptl_crystal_F_000 1088
_exptl_crystal_size_max 0.5
_exptl_crystal_size_mid 0.5
_exptl_crystal_size_min 0.2
_refine_diff_density_max 0.194
_refine_diff_density_min -0.24
_refine_diff_density_rms 0.082
_refine_ls_extinction_method none
_refine_ls_goodness_of_fit_ref 1.088
_refine_ls_hydrogen_treatment refall
_refine_ls_matrix_type full
_refine_ls_number_parameters 142
_refine_ls_number_reflns 1677
_refine_ls_number_restraints 0
_refine_ls_restrained_S_all 1.088
_refine_ls_R_factor_all 0.0614
_refine_ls_R_factor_gt 0.0496
_refine_ls_shift/su_max 0
_refine_ls_shift/su_mean 0
_refine_ls_structure_factor_coef Fsqd
_refine_ls_weighting_details 'calc w=1/[\s^2^(Fo^2^)+(0.0696P)^2^+0.6934P] where P=(Fo^2^+2Fc^2^)/3'
_refine_ls_weighting_scheme calc
_refine_ls_wR_factor_gt 0.1155
_refine_ls_wR_factor_ref 0.1237
_reflns_number_gt 1366
_reflns_number_total 1677
_reflns_threshold_expression >2sigma(I)
_cod_data_source_file ja8058205_si_001.cif
_cod_data_source_block vi170407
_cod_original_cell_volume 3404.1(15)
_cod_original_sg_symbol_H-M 'I 41/a'
_cod_database_code 4108610

loop_
_symmetry_equiv_pos_as_xyz
'x, y, z'
'-x+1/2, -y, z+1/2'
'-y+3/4, x+1/4, z+1/4'
'y+3/4, -x+3/4, z+3/4'
'x+1/2, y+1/2, z+1/2'
'-x+1, -y+1/2, z+1'
'-y+5/4, x+3/4, z+3/4'
'y+5/4, -x+5/4, z+5/4'
'-x, -y, -z'
'x-1/2, y, -z-1/2'
'y-3/4, -x-1/4, -z-1/4'
'-y-3/4, x-3/4, -z-3/4'
'-x+1/2, -y+1/2, -z+1/2'
'x, y+1/2, -z'
'y-1/4, -x+1/4, -z+1/4'
'-y-1/4, x-1/4, -z-1/4'

loop_
_atom_site_label
_atom_site_type_symbol
_atom_site_fract_x
_atom_site_fract_y
_atom_site_fract_z
_atom_site_U_iso_or_equiv
_atom_site_adp_type
_atom_site_occupancy
_atom_site_symmetry_multiplicity
_atom_site_calc_flag
C1 C 0.35578(7) 0.38400(8) 1.04877(16) 0.0399(4) Uani 1 1 d
H1A H 0.3235(8) 0.4052(8) 1.120(2) 0.049(4) Uiso 1 1 d
H1B H 0.3402(7) 0.3377(8) 1.0255(18) 0.045(4) Uiso 1 1 d
C2 C 0.35768(7) 0.42489(7) 0.90130(17) 0.0409(4) Uani 1 1 d
H2A H 0.3125(8) 0.4220(7) 0.8549(18) 0.051(4) Uiso 1 1 d
H2B H 0.3650(7) 0.4726(8) 0.9234(18) 0.047(4) Uiso 1 1 d
C3 C 0.40892(9) 0.44849(8) 0.65989(19) 0.0472(4) Uani 1 1 d
H3A H 0.3649(8) 0.4451(8) 0.6044(19) 0.051(4) Uiso 1 1 d
H3B H 0.4475(8) 0.4366(8) 0.5878(19) 0.052(4) Uiso 1 1 d
H3C H 0.4132(8) 0.4948(9) 0.6943(19) 0.058(5) Uiso 1 1 d
C4 C 0.40102(7) 0.33100(6) 0.74927(15) 0.0329(3) Uani 1 1 d
H4B H 0.3518(8) 0.3250(7) 0.7135(18) 0.047(4) Uiso 1 1 d
H4A H 0.4268(7) 0.3257(7) 0.6510(18) 0.041(4) Uiso 1 1 d
C5 C 0.44551(8) 0.44169(7) 1.18346(18) 0.0434(4) Uani 1 1 d
H5A H 0.4515(8) 0.4763(8) 1.1007(19) 0.050(4) Uiso 1 1 d
H5B H 0.4911(8) 0.4353(7) 1.2338(18) 0.049(4) Uiso 1 1 d
H5C H 0.4150(8) 0.4604(8) 1.262(2) 0.055(4) Uiso 1 1 d
C6 C 0.42018(9) 0.32757(8) 1.24416(18) 0.0469(4) Uani 1 1 d
H6A H 0.4659(10) 0.3200(9) 1.290(2) 0.065(5) Uiso 1 1 d
H6B H 0.4050(8) 0.2838(9) 1.202(2) 0.054(4) Uiso 1 1 d
H6C H 0.3914(9) 0.3414(9) 1.327(2) 0.061(5) Uiso 1 1 d
Li1 Li 0.47855(10) 0.35116(11) 0.9209(2) 0.0344(5) Uani 1 1 d
N1 N 0.42244(5) 0.37746(5) 1.12027(11) 0.0328(3) Uani 1 1 d
N2 N 0.40983(5) 0.40334(5) 0.79339(12) 0.0328(3) Uani 1 1 d

loop_
_atom_site_aniso_label
_atom_site_aniso_U_11
_atom_site_aniso_U_22
_atom_site_aniso_U_33
_atom_site_aniso_U_23
_atom_site_aniso_U_13
_atom_site_aniso_U_12
C1 0.0291(7) 0.0506(9) 0.0398(8) -0.0089(6) 0.0009(6) 0.0026(6)
C2 0.0370(7) 0.0408(8) 0.0448(8) -0.0083(6) -0.0098(6) 0.0101(6)
C3 0.0575(10) 0.0352(8) 0.0488(9) 0.0104(7) -0.0119(8) -0.0058(7)
C4 0.0367(7) 0.0299(7) 0.0322(7) -0.0011(5) -0.0025(5) -0.0020(5)
C5 0.0466(9) 0.0411(8) 0.0425(8) -0.0088(7) -0.0030(7) -0.0025(6)
C6 0.0553(10) 0.0477(9) 0.0378(8) 0.0023(7) -0.0007(7) -0.0030(7)
Li1 0.0300(10) 0.0375(11) 0.0357(11) -0.0025(9) -0.0018(9) 0.0015(8)
N1 0.0320(6) 0.0349(6) 0.0314(6) -0.0041(4) -0.0027(4) 0.0000(4)
N2 0.0364(6) 0.0267(5) 0.0352(6) 0.0008(4) -0.0055(4) -0.0011(4)

loop_
_atom_type_symbol
_atom_type_description
_atom_type_scat_dispersion_real
_atom_type_scat_dispersion_imag
_atom_type_scat_source
C C 0.0033 0.0016 'International Tables Vol C Tables 4.2.6.8 and 6.1.1.4'
H H 0 0 'International Tables Vol C Tables 4.2.6.8 and 6.1.1.4'
Li Li -0.0003 0.0001 'International Tables Vol C Tables 4.2.6.8 and 6.1.1.4'
N N 0.0061 0.0033 'International Tables Vol C Tables 4.2.6.8 and 6.1.1.4'

loop_
_geom_angle_atom_site_label_1
_geom_angle_atom_site_label_2
_geom_angle_atom_site_label_3
_geom_angle
_geom_angle_site_symmetry_1
_geom_angle_site_symmetry_3
N1 C1 C2 112.35(11) . .
N2 C2 C1 113.54(11) . .
N2 C4 Li1 146.05(10) . 16_657
N2 C4 Li1 64.33(8) . .
Li1 C4 Li1 88.26(11) 16_657 .
N2 Li1 N1 87.83(9) . .
N2 Li1 C4 144.90(12) . 11_667
N1 Li1 C4 104.02(10) . 11_667
N2 Li1 C4 41.45(6) . .
N1 Li1 C4 103.17(10) . .
C4 Li1 C4 152.30(11) 11_667 .
N2 Li1 Li1 85.21(11) . 16_657
N1 Li1 Li1 97.89(11) . 16_657
C4 Li1 Li1 124.48(8) 11_667 16_657
C4 Li1 Li1 45.51(8) . 16_657
N2 Li1 Li1 131.79(14) . 11_667
N1 Li1 Li1 140.35(13) . 11_667
C4 Li1 Li1 46.23(8) 11_667 11_667
C4 Li1 Li1 107.21(10) . 11_667
Li1 Li1 Li1 86.01(4) 16_657 11_667
C6 N1 C5 109.15(11) . .
C6 N1 C1 109.97(11) . .
C5 N1 C1 111.30(11) . .
C6 N1 Li1 116.46(11) . .
C5 N1 Li1 110.75(10) . .
C1 N1 Li1 98.86(9) . .
C2 N2 C3 108.43(11) . .
C2 N2 C4 111.21(10) . .
C3 N2 C4 112.73(11) . .
C2 N2 Li1 106.20(10) . .
C3 N2 Li1 138.37(11) . .
C4 N2 Li1 74.21(9) . .

loop_
_geom_bond_atom_site_label_1
_geom_bond_atom_site_label_2
_geom_bond_distance
_geom_bond_site_symmetry_2
C1 N1 1.4660(17) .
C1 C2 1.511(2) .
C2 N2 1.4573(18) .
C3 N2 1.4607(17) .
C4 N2 1.4959(15) .
C4 Li1 2.148(2) 16_657
C4 Li1 2.174(2) .
C5 N1 1.4605(17) .
C6 N1 1.4589(18) .
Li1 N2 2.037(2) .
Li1 N1 2.116(2) .
Li1 C4 2.148(2) 11_667
Li1 Li1 3.010(3) 16_657
Li1 Li1 3.010(3) 11_667
